data_7714296
loop_
_publ_author_name
'Aman, Michal'
'Dost\'al, Libor'
'R\%u\<zi\<cka, Ale\<s'
'Ruzickova, Zdenka'
'Jambor, Roman'

_publ_section_title
;
 B-substituted group 1 phosphides: Synthesis and reactivity
;
_journal_name_full 'Dalton Transactions'
_journal_paper_doi 10.1039/D3DT02568C
_journal_year 2023
_chemical_formula_moiety 'C40 H57 B Na O3 P'
_chemical_formula_sum 'C40 H57 B Na O3 P'
_chemical_formula_weight 650.62
_space_group_crystal_system orthorhombic
_space_group_IT_number 33
_space_group_name_Hall 'P 2c -2n'
_space_group_name_H-M_alt 'P n a 21'
_atom_sites_solution_hydrogens geom
_audit_creation_method 'APEX3 v2016.5-0'
_audit_update_record
;
2023-06-06 deposited with the CCDC.	2023-10-18 downloaded from the CCDC.
;
_cell_angle_alpha 90
_cell_angle_beta 90
_cell_angle_gamma 90
_cell_formula_units_Z 4
_cell_length_a 18.0350(18)
_cell_length_b 10.8962(10)
_cell_length_c 19.662(4)
_cell_measurement_reflns_used 36523
_cell_measurement_temperature 150(2)
_cell_measurement_theta_max 27.5
_cell_measurement_theta_min 1
_cell_volume 3863.8(9)
_computing_structure_refinement 'SHELXL-2019/1 (Sheldrick, 2019)'
_diffrn_ambient_temperature 150(2)
_diffrn_detector_area_resol_mean 10.4167
_diffrn_measured_fraction_theta_full 0.997
_diffrn_measured_fraction_theta_max 0.997
_diffrn_measurement_device_type 'Bruker D8 - Venture'
_diffrn_measurement_method '\f and \w scans to fill the Ewald sphere'
_diffrn_radiation_type MoK\a
_diffrn_radiation_wavelength 0.71073
_diffrn_reflns_av_R_equivalents 0.0661
_diffrn_reflns_av_unetI/netI 0.0577
_diffrn_reflns_Laue_measured_fraction_full 0.997
_diffrn_reflns_Laue_measured_fraction_max 0.997
_diffrn_reflns_limit_h_max 23
_diffrn_reflns_limit_h_min -23
_diffrn_reflns_limit_k_max 14
_diffrn_reflns_limit_k_min -11
_diffrn_reflns_limit_l_max 25
_diffrn_reflns_limit_l_min -25
_diffrn_reflns_number 34880
_diffrn_reflns_point_group_measured_fraction_full 0.987
_diffrn_reflns_point_group_measured_fraction_max 0.973
_diffrn_reflns_theta_full 25.242
_diffrn_reflns_theta_max 27.520
_diffrn_reflns_theta_min 2.417
_diffrn_source 'sealed X-ray tube'
_exptl_absorpt_coefficient_mu 0.117
_exptl_absorpt_correction_T_max 0.7456
_exptl_absorpt_correction_T_min 0.6675
_exptl_absorpt_correction_type multi-scan
_exptl_absorpt_process_details
;
SADABS-2016/2 - Bruker AXS area detector
scaling and absorption correction
Reference: Krause, L., Herbst-Irmer, R., Sheldrick G.M. & Stalke D.,
 J. Appl. Cryst. 48 (2015) 3-10.
;
_exptl_crystal_colour 'light yellow'
_exptl_crystal_density_diffrn 1.118
_exptl_crystal_description block
_exptl_crystal_F_000 1408
_exptl_crystal_size_max 0.594
_exptl_crystal_size_mid 0.374
_exptl_crystal_size_min 0.290
_refine_diff_density_max 0.409
_refine_diff_density_min -0.279
_refine_diff_density_rms 0.052
_refine_ls_abs_structure_details
;
 Flack x determined using 2321 quotients [(I+)-(I-)]/[(I+)+(I-)]
 (Parsons, Flack and Wagner, Acta Cryst. B69 (2013) 249-259).
;
_refine_ls_abs_structure_Flack -0.04(3)
_refine_ls_extinction_method none
_refine_ls_goodness_of_fit_ref 1.065
_refine_ls_hydrogen_treatment constr
_refine_ls_matrix_type full
_refine_ls_number_parameters 454
_refine_ls_number_reflns 8653
_refine_ls_number_restraints 534
_refine_ls_restrained_S_all 1.084
_refine_ls_R_factor_all 0.0937
_refine_ls_R_factor_gt 0.0649
_refine_ls_shift/su_max 0.000
_refine_ls_shift/su_mean 0.000
_refine_ls_structure_factor_coef Fsqd
_refine_ls_weighting_details 'w=1/[\s^2^(Fo^2^)+(0.0809P)^2^+1.5006P] where P=(Fo^2^+2Fc^2^)/3'
_refine_ls_weighting_scheme calc
_refine_ls_wR_factor_gt 0.1492
_refine_ls_wR_factor_ref 0.1652
_reflns_Friedel_coverage 0.897
_reflns_Friedel_fraction_full 0.977
_reflns_Friedel_fraction_max 0.948
_reflns_number_gt 6656
_reflns_number_total 8653
_reflns_threshold_expression 'I > 2\s(I)'
_cod_data_source_file d3dt02568c7.cif
_cod_data_source_block 5
_cod_original_cell_volume 3863.9(9)
_cod_database_code 7714296
_shelx_shelxl_version_number 2019/1
_shelx_space_group_comment
;
The symmetry employed for this shelxl refinement is uniquely defined
by the following loop, which should always be used as a source of
symmetry information in preference to the above space-group names.
They are only intended as comments.
;
_exptl_absorpt_special_details
;
The ratio of minimum to maximum
apparent transmission was 0.895
;

loop_
_space_group_symop_operation_xyz
'x, y, z'
'-x, -y, z+1/2'
'x+1/2, -y+1/2, z'
'-x+1/2, y+1/2, z+1/2'

loop_
_atom_site_label
_atom_site_type_symbol
_atom_site_fract_x
_atom_site_fract_y
_atom_site_fract_z
_atom_site_U_iso_or_equiv
_atom_site_adp_type
_atom_site_occupancy
_atom_site_site_symmetry_order
_atom_site_calc_flag
_atom_site_refinement_flags_posn
_atom_site_refinement_flags_adp
_atom_site_refinement_flags_occupancy
_atom_site_disorder_assembly
_atom_site_disorder_group
P1 P 0.45789(5) 0.61190(8) 0.47183(6) 0.0247(2) Uani 1 1 d . . . . .
B1 B 0.4990(2) 0.7345(4) 0.4015(2) 0.0219(8) Uani 1 1 d . . . . .
Na1 Na 0.38529(12) 0.6443(2) 0.60014(10) 0.0558(6) Uani 1 1 d . . . . .
O1 O 0.3300(2) 0.4639(5) 0.6284(2) 0.0723(12) Uani 1 1 d D . . . .
C1 C 0.5387(2) 0.5115(3) 0.4671(2) 0.0282(8) Uani 1 1 d . . . . .
O2 O 0.4343(3) 0.7081(5) 0.7008(2) 0.0807(14) Uani 1 1 d D . . . .
C2 C 0.5953(2) 0.5619(4) 0.4253(2) 0.0262(8) Uani 1 1 d . . . . .
C3 C 0.5804(2) 0.6743(3) 0.3910(2) 0.0261(8) Uani 1 1 d . . . . .
O3 O 0.2881(3) 0.7710(6) 0.6028(4) 0.122(2) Uani 1 1 d D . . . .
C4 C 0.6379(2) 0.7231(4) 0.3532(2) 0.0385(10) Uani 1 1 d . . . . .
H4 H 0.630278 0.798137 0.329532 0.046 Uiso 1 1 calc R U . . .
C7 C 0.6650(2) 0.4996(4) 0.4206(2) 0.0363(10) Uani 1 1 d . . . . .
C6 C 0.7210(2) 0.5551(5) 0.3808(3) 0.0465(11) Uani 1 1 d . . . . .
H6 H 0.767884 0.516281 0.376376 0.056 Uiso 1 1 calc R U . . .
C5 C 0.7079(3) 0.6646(5) 0.3487(3) 0.0495(12) Uani 1 1 d . . . . .
H5 H 0.746446 0.701857 0.322952 0.059 Uiso 1 1 calc R U . . .
C8 C 0.6742(2) 0.3888(4) 0.4559(2) 0.0427(12) Uani 1 1 d . . . . .
H8 H 0.720042 0.346156 0.452635 0.051 Uiso 1 1 calc R U . . .
C9 C 0.6190(3) 0.3413(4) 0.4948(3) 0.0452(12) Uani 1 1 d . . . . .
H9 H 0.626313 0.265244 0.517426 0.054 Uiso 1 1 calc R U . . .
C10 C 0.5510(3) 0.4032(4) 0.5018(3) 0.0378(10) Uani 1 1 d . . . . .
H10 H 0.513488 0.370566 0.530524 0.045 Uiso 1 1 calc R U . . .
C11 C 0.3813(2) 0.5209(3) 0.4367(2) 0.0282(8) Uani 1 1 d . . . . .
C12 C 0.3129(2) 0.5794(4) 0.4301(3) 0.0395(11) Uani 1 1 d . . . . .
H12 H 0.308267 0.663045 0.443096 0.047 Uiso 1 1 calc R U . . .
C13 C 0.2515(3) 0.5173(5) 0.4048(3) 0.0534(14) Uani 1 1 d . . . . .
H13 H 0.205621 0.559144 0.399437 0.064 Uiso 1 1 calc R U . . .
C14 C 0.2570(3) 0.3954(5) 0.3877(3) 0.0536(14) Uani 1 1 d . . . . .
H14 H 0.214569 0.351787 0.372437 0.064 Uiso 1 1 calc R U . . .
C15 C 0.3247(3) 0.3366(4) 0.3926(3) 0.0516(13) Uani 1 1 d . . . . .
H15 H 0.329343 0.253510 0.378556 0.062 Uiso 1 1 calc R U . . .
C16 C 0.3858(2) 0.3983(4) 0.4180(3) 0.0371(10) Uani 1 1 d . . . . .
H16 H 0.431624 0.356076 0.422651 0.044 Uiso 1 1 calc R U . . .
C17 C 0.5049(2) 0.8687(3) 0.4387(2) 0.0277(8) Uani 1 1 d . . . . .
H17 H 0.529508 0.924334 0.405147 0.033 Uiso 1 1 calc R U . . .
C18 C 0.4298(2) 0.9273(4) 0.4547(2) 0.0376(10) Uani 1 1 d . . . . .
H18A H 0.403051 0.874762 0.487602 0.045 Uiso 1 1 calc R U . . .
H18B H 0.400010 0.930871 0.412490 0.045 Uiso 1 1 calc R U . . .
C19 C 0.4365(3) 1.0569(4) 0.4842(3) 0.0524(13) Uani 1 1 d . . . . .
H19A H 0.458110 1.112363 0.449557 0.063 Uiso 1 1 calc R U . . .
H19B H 0.386600 1.088070 0.495992 0.063 Uiso 1 1 calc R U . . .
C20 C 0.4850(3) 1.0576(5) 0.5471(3) 0.0556(14) Uani 1 1 d . . . . .
H20A H 0.460294 1.010514 0.583728 0.067 Uiso 1 1 calc R U . . .
H20B H 0.491509 1.143024 0.563101 0.067 Uiso 1 1 calc R U . . .
C21 C 0.5607(3) 1.0013(5) 0.5325(3) 0.0513(13) Uani 1 1 d . . . . .
H21A H 0.589850 0.997742 0.575177 0.062 Uiso 1 1 calc R U . . .
H21B H 0.587892 1.053969 0.499927 0.062 Uiso 1 1 calc R U . . .
C22 C 0.5533(2) 0.8721(4) 0.5030(2) 0.0348(10) Uani 1 1 d . . . . .
H22A H 0.531386 0.817389 0.537847 0.042 Uiso 1 1 calc R U . . .
H22B H 0.603304 0.840243 0.491899 0.042 Uiso 1 1 calc R U . . .
C23 C 0.4487(2) 0.7372(4) 0.3322(2) 0.0300(9) Uani 1 1 d . . . . .
H23 H 0.395733 0.742373 0.346881 0.036 Uiso 1 1 calc R U . . .
C24 C 0.4631(3) 0.8472(5) 0.2859(3) 0.0450(11) Uani 1 1 d . . . . .
H24A H 0.515097 0.844704 0.269896 0.054 Uiso 1 1 calc R U . . .
H24B H 0.456289 0.923801 0.312279 0.054 Uiso 1 1 calc R U . . .
C25 C 0.4111(4) 0.8489(6) 0.2243(3) 0.0659(16) Uani 1 1 d . . . . .
H25A H 0.359366 0.859612 0.240040 0.079 Uiso 1 1 calc R U . . .
H25B H 0.423733 0.919639 0.194876 0.079 Uiso 1 1 calc R U . . .
C26 C 0.4167(4) 0.7329(8) 0.1837(3) 0.081(2) Uani 1 1 d . . . . .
H26A H 0.466331 0.728218 0.162311 0.097 Uiso 1 1 calc R U . . .
H26B H 0.379217 0.734282 0.146877 0.097 Uiso 1 1 calc R U . . .
C27 C 0.4046(4) 0.6208(7) 0.2276(3) 0.0678(17) Uani 1 1 d . . . . .
H27A H 0.413525 0.546053 0.200198 0.081 Uiso 1 1 calc R U . . .
H27B H 0.352451 0.619107 0.243288 0.081 Uiso 1 1 calc R U . . .
C28 C 0.4562(3) 0.6205(4) 0.2893(2) 0.0411(11) Uani 1 1 d . . . . .
H28A H 0.508140 0.612635 0.273569 0.049 Uiso 1 1 calc R U . . .
H28B H 0.444788 0.548296 0.318029 0.049 Uiso 1 1 calc R U . . .
C29 C 0.2688(11) 0.4056(17) 0.5947(14) 0.081(4) Uani 0.589(14) 1 d D . P A 1
H29A H 0.259861 0.441504 0.549198 0.097 Uiso 0.589(14) 1 calc R U P A 1
H29B H 0.222851 0.410661 0.622056 0.097 Uiso 0.589(14) 1 calc R U P A 1
C30 C 0.2958(15) 0.2799(18) 0.5899(10) 0.092(4) Uani 0.589(14) 1 d D . P A 1
H30A H 0.253952 0.221397 0.586343 0.110 Uiso 0.589(14) 1 calc R U P A 1
H30B H 0.328376 0.269677 0.549775 0.110 Uiso 0.589(14) 1 calc R U P A 1
C31 C 0.3364(13) 0.2611(16) 0.6518(9) 0.085(5) Uani 0.589(14) 1 d D . P A 1
H31A H 0.373190 0.194383 0.646226 0.102 Uiso 0.589(14) 1 calc R U P A 1
H31B H 0.302432 0.239269 0.689479 0.102 Uiso 0.589(14) 1 calc R U P A 1
C32 C 0.3741(8) 0.3798(11) 0.6659(7) 0.072(3) Uani 0.589(14) 1 d D . P A 1
H32A H 0.373690 0.399246 0.715046 0.086 Uiso 0.589(14) 1 calc R U P A 1
H32B H 0.425954 0.379093 0.649340 0.086 Uiso 0.589(14) 1 calc R U P A 1
C33 C 0.4019(5) 0.6822(10) 0.7685(4) 0.079(2) Uani 0.829(8) 1 d D . P B 1
H33A H 0.405084 0.593700 0.779544 0.094 Uiso 0.829(8) 1 calc R U P B 1
H33B H 0.349420 0.708429 0.770629 0.094 Uiso 0.829(8) 1 calc R U P B 1
C34 C 0.4495(5) 0.7575(10) 0.8158(4) 0.076(3) Uani 0.829(8) 1 d D . P B 1
H34A H 0.424779 0.835856 0.827326 0.092 Uiso 0.829(8) 1 calc R U P B 1
H34B H 0.459542 0.711895 0.858424 0.092 Uiso 0.829(8) 1 calc R U P B 1
C35 C 0.5175(5) 0.7796(10) 0.7791(4) 0.082(2) Uani 0.829(8) 1 d D . P B 1
H35A H 0.554492 0.715182 0.789409 0.098 Uiso 0.829(8) 1 calc R U P B 1
H35B H 0.538555 0.860433 0.791508 0.098 Uiso 0.829(8) 1 calc R U P B 1
C36 C 0.4975(6) 0.7770(13) 0.7071(5) 0.098(3) Uani 0.829(8) 1 d D . P B 1
H36A H 0.488714 0.861396 0.690319 0.118 Uiso 0.829(8) 1 calc R U P B 1
H36B H 0.538164 0.740130 0.680140 0.118 Uiso 0.829(8) 1 calc R U P B 1
C37 C 0.2440(10) 0.855(2) 0.5645(9) 0.100(4) Uani 0.527(8) 1 d D . P C 1
H37A H 0.227806 0.815990 0.521578 0.120 Uiso 0.527(8) 1 calc R U P C 1
H37B H 0.273891 0.928451 0.552893 0.120 Uiso 0.527(8) 1 calc R U P C 1
C38 C 0.1790(13) 0.892(2) 0.6042(13) 0.103(4) Uani 0.527(8) 1 d D . P C 1
H38A H 0.177456 0.982309 0.610169 0.123 Uiso 0.527(8) 1 calc R U P C 1
H38B H 0.132606 0.864878 0.581975 0.123 Uiso 0.527(8) 1 calc R U P C 1
C39 C 0.1896(10) 0.8300(16) 0.6695(9) 0.112(4) Uani 0.527(8) 1 d D . P C 1
H39A H 0.222962 0.877093 0.699774 0.134 Uiso 0.527(8) 1 calc R U P C 1
H39B H 0.141794 0.815563 0.692865 0.134 Uiso 0.527(8) 1 calc R U P C 1
C40 C 0.2219(10) 0.7209(16) 0.6484(13) 0.134(4) Uani 0.527(8) 1 d D . P C 1
H40A H 0.186967 0.670333 0.621544 0.161 Uiso 0.527(8) 1 calc R U P C 1
H40B H 0.240466 0.672376 0.687454 0.161 Uiso 0.527(8) 1 calc R U P C 1
C29A C 0.2801(18) 0.373(3) 0.587(2) 0.081(4) Uani 0.411(14) 1 d D . P A 2
H29X H 0.227247 0.393785 0.593490 0.097 Uiso 0.411(14) 1 calc R U P A 2
H29Y H 0.291502 0.380803 0.537622 0.097 Uiso 0.411(14) 1 calc R U P A 2
C30A C 0.293(2) 0.246(3) 0.6085(15) 0.092(4) Uani 0.411(14) 1 d D . P A 2
H30X H 0.247156 0.197599 0.605428 0.110 Uiso 0.411(14) 1 calc R U P A 2
H30Y H 0.331575 0.207250 0.579562 0.110 Uiso 0.411(14) 1 calc R U P A 2
C31A C 0.318(2) 0.253(2) 0.6769(13) 0.085(5) Uani 0.411(14) 1 d D . P A 2
H31X H 0.363759 0.204509 0.683401 0.102 Uiso 0.411(14) 1 calc R U P A 2
H31Y H 0.279414 0.222400 0.708385 0.102 Uiso 0.411(14) 1 calc R U P A 2
C32A C 0.3324(13) 0.3855(16) 0.6889(9) 0.072(3) Uani 0.411(14) 1 d D . P A 2
H32X H 0.295462 0.416242 0.721958 0.086 Uiso 0.411(14) 1 calc R U P A 2
H32Y H 0.381962 0.393837 0.710094 0.086 Uiso 0.411(14) 1 calc R U P A 2
C33A C 0.464(2) 0.642(4) 0.7593(14) 0.079(2) Uani 0.171(8) 1 d D . P B 2
H33X H 0.446204 0.556975 0.763373 0.094 Uiso 0.171(8) 1 calc R U P B 2
H33Y H 0.519254 0.645198 0.762139 0.094 Uiso 0.171(8) 1 calc R U P B 2
C34A C 0.428(3) 0.727(4) 0.804(2) 0.076(3) Uani 0.171(8) 1 d D . P B 2
H34X H 0.374388 0.708441 0.803939 0.092 Uiso 0.171(8) 1 calc R U P B 2
H34Y H 0.446791 0.713315 0.850670 0.092 Uiso 0.171(8) 1 calc R U P B 2
C35A C 0.438(3) 0.852(4) 0.7868(19) 0.082(2) Uani 0.171(8) 1 d D . P B 2
H35X H 0.391354 0.899167 0.790515 0.098 Uiso 0.171(8) 1 calc R U P B 2
H35Y H 0.476672 0.891499 0.815389 0.098 Uiso 0.171(8) 1 calc R U P B 2
C36A C 0.462(3) 0.841(3) 0.718(2) 0.098(3) Uani 0.171(8) 1 d D . P B 2
H36X H 0.516146 0.847838 0.714015 0.118 Uiso 0.171(8) 1 calc R U P B 2
H36Y H 0.437705 0.902864 0.688665 0.118 Uiso 0.171(8) 1 calc R U P B 2
C37A C 0.2220(10) 0.769(2) 0.5659(11) 0.100(4) Uani 0.473(8) 1 d D . P C 2
H37X H 0.200228 0.685934 0.564546 0.120 Uiso 0.473(8) 1 calc R U P C 2
H37Y H 0.229511 0.799014 0.518805 0.120 Uiso 0.473(8) 1 calc R U P C 2
C38A C 0.1765(14) 0.852(2) 0.6041(16) 0.103(4) Uani 0.473(8) 1 d D . P C 2
H38X H 0.152248 0.809406 0.642680 0.123 Uiso 0.473(8) 1 calc R U P C 2
H38Y H 0.137845 0.889601 0.575040 0.123 Uiso 0.473(8) 1 calc R U P C 2
C39A C 0.2282(10) 0.9429(19) 0.6280(13) 0.112(4) Uani 0.473(8) 1 d D . P C 2
H39X H 0.228252 1.014192 0.596773 0.134 Uiso 0.473(8) 1 calc R U P C 2
H39Y H 0.213367 0.971748 0.673718 0.134 Uiso 0.473(8) 1 calc R U P C 2
C40A C 0.2969(10) 0.8927(18) 0.6307(15) 0.134(4) Uani 0.473(8) 1 d D . P C 2
H40X H 0.314994 0.888825 0.678144 0.161 Uiso 0.473(8) 1 calc R U P C 2
H40Y H 0.332436 0.941230 0.603241 0.161 Uiso 0.473(8) 1 calc R U P C 2

loop_
_atom_site_aniso_label
_atom_site_aniso_U_11
_atom_site_aniso_U_22
_atom_site_aniso_U_33
_atom_site_aniso_U_23
_atom_site_aniso_U_13
_atom_site_aniso_U_12
P1 0.0283(4) 0.0212(4) 0.0245(4) 0.0012(5) 0.0049(4) -0.0008(4)
B1 0.0238(19) 0.0193(17) 0.023(2) 0.0003(16) 0.0035(15) -0.0030(15)
Na1 0.0574(12) 0.0778(14) 0.0323(11) -0.0051(10) 0.0064(9) 0.0198(10)
O1 0.066(3) 0.099(3) 0.052(2) 0.024(2) -0.003(2) 0.000(2)
C1 0.0304(17) 0.0261(16) 0.028(2) -0.0041(19) -0.0068(17) 0.0011(14)
O2 0.087(3) 0.117(4) 0.039(2) -0.013(2) -0.002(2) 0.001(3)
C2 0.0251(17) 0.0268(18) 0.027(2) -0.0101(16) -0.0033(15) -0.0007(14)
C3 0.0266(18) 0.0251(17) 0.026(2) -0.0087(16) 0.0008(15) -0.0047(14)
O3 0.098(4) 0.148(5) 0.121(5) -0.010(4) 0.004(3) 0.078(4)
C4 0.036(2) 0.040(2) 0.040(2) -0.003(2) 0.0075(18) -0.0077(18)
C7 0.0279(19) 0.038(2) 0.043(3) -0.0204(19) -0.0059(17) 0.0079(16)
C6 0.028(2) 0.055(3) 0.056(3) -0.020(2) 0.002(2) 0.0015(19)
C5 0.029(2) 0.068(3) 0.052(3) -0.013(3) 0.015(2) -0.012(2)
C8 0.037(2) 0.041(2) 0.050(3) -0.017(2) -0.0130(19) 0.0141(19)
C9 0.052(3) 0.029(2) 0.054(3) -0.006(2) -0.021(2) 0.0113(19)
C10 0.044(2) 0.032(2) 0.037(2) 0.0032(19) -0.0081(19) 0.0014(18)
C11 0.0278(18) 0.0262(18) 0.031(2) 0.0074(17) 0.0026(16) -0.0041(15)
C12 0.032(2) 0.030(2) 0.056(3) 0.013(2) 0.005(2) 0.0006(16)
C13 0.028(2) 0.053(3) 0.078(4) 0.021(3) -0.005(2) -0.002(2)
C14 0.040(2) 0.047(3) 0.073(4) 0.019(3) -0.017(3) -0.017(2)
C15 0.047(3) 0.034(2) 0.074(4) 0.005(2) -0.011(3) -0.015(2)
C16 0.034(2) 0.026(2) 0.050(3) 0.0053(19) -0.0013(19) -0.0060(16)
C17 0.036(2) 0.0206(17) 0.026(2) -0.0002(16) 0.0036(17) -0.0025(15)
C18 0.044(2) 0.0294(19) 0.039(3) -0.0024(17) -0.0011(19) 0.0075(18)
C19 0.068(3) 0.029(2) 0.060(4) -0.005(2) 0.009(3) 0.012(2)
C20 0.083(4) 0.033(2) 0.051(3) -0.021(2) 0.006(3) -0.004(2)
C21 0.064(3) 0.043(3) 0.047(3) -0.022(2) -0.002(2) -0.014(2)
C22 0.038(2) 0.033(2) 0.034(2) -0.0075(19) -0.0027(18) -0.0071(17)
C23 0.031(2) 0.035(2) 0.0243(19) -0.0016(16) -0.0002(16) -0.0093(16)
C24 0.053(3) 0.050(3) 0.032(2) 0.012(2) -0.006(2) -0.008(2)
C25 0.072(4) 0.090(4) 0.036(3) 0.021(3) -0.013(3) -0.010(3)
C26 0.091(5) 0.120(5) 0.031(3) 0.004(3) -0.016(3) -0.018(4)
C27 0.073(4) 0.093(4) 0.038(3) -0.019(3) -0.007(3) -0.027(3)
C28 0.050(3) 0.045(3) 0.028(2) -0.009(2) 0.003(2) -0.017(2)
C29 0.057(7) 0.107(8) 0.078(6) 0.025(6) -0.022(6) 0.006(6)
C30 0.113(7) 0.101(9) 0.062(10) 0.000(6) -0.024(7) 0.012(7)
C31 0.105(12) 0.076(5) 0.073(10) -0.004(5) -0.026(9) 0.001(5)
C32 0.078(7) 0.081(5) 0.057(6) 0.004(4) -0.020(5) 0.003(5)
C33 0.092(5) 0.107(5) 0.037(4) -0.014(4) 0.007(3) -0.022(4)
C34 0.082(6) 0.107(6) 0.039(4) -0.016(4) -0.001(3) -0.017(4)
C35 0.086(5) 0.101(5) 0.058(4) -0.001(4) 0.005(4) -0.021(4)
C36 0.089(6) 0.147(7) 0.060(4) 0.012(4) 0.009(4) -0.017(5)
C37 0.089(6) 0.122(9) 0.090(6) -0.004(7) 0.003(5) 0.049(6)
C38 0.080(5) 0.129(11) 0.099(6) -0.009(7) -0.007(4) 0.054(7)
C39 0.103(7) 0.111(7) 0.122(8) -0.001(6) 0.018(6) 0.058(6)
C40 0.102(7) 0.124(7) 0.177(11) -0.014(7) 0.017(6) 0.054(6)
C29A 0.057(7) 0.107(8) 0.078(6) 0.025(6) -0.022(6) 0.006(6)
C30A 0.113(7) 0.101(9) 0.062(10) 0.000(6) -0.024(7) 0.012(7)
C31A 0.105(12) 0.076(5) 0.073(10) -0.004(5) -0.026(9) 0.001(5)
C32A 0.078(7) 0.081(5) 0.057(6) 0.004(4) -0.020(5) 0.003(5)
C33A 0.092(5) 0.107(5) 0.037(4) -0.014(4) 0.007(3) -0.022(4)
C34A 0.082(6) 0.107(6) 0.039(4) -0.016(4) -0.001(3) -0.017(4)
C35A 0.086(5) 0.101(5) 0.058(4) -0.001(4) 0.005(4) -0.021(4)
C36A 0.089(6) 0.147(7) 0.060(4) 0.012(4) 0.009(4) -0.017(5)
C37A 0.089(6) 0.122(9) 0.090(6) -0.004(7) 0.003(5) 0.049(6)
C38A 0.080(5) 0.129(11) 0.099(6) -0.009(7) -0.007(4) 0.054(7)
C39A 0.103(7) 0.111(7) 0.122(8) -0.001(6) 0.018(6) 0.058(6)
C40A 0.102(7) 0.124(7) 0.177(11) -0.014(7) 0.017(6) 0.054(6)

loop_
_atom_type_symbol
_atom_type_description
_atom_type_scat_dispersion_real
_atom_type_scat_dispersion_imag
_atom_type_scat_source
C C 0.0033 0.0016 'International Tables Vol C Tables 4.2.6.8 and 6.1.1.4'
H H 0.0000 0.0000 'International Tables Vol C Tables 4.2.6.8 and 6.1.1.4'
B B 0.0013 0.0007 'International Tables Vol C Tables 4.2.6.8 and 6.1.1.4'
Na Na 0.0362 0.0249 'International Tables Vol C Tables 4.2.6.8 and 6.1.1.4'
O O 0.0106 0.0060 'International Tables Vol C Tables 4.2.6.8 and 6.1.1.4'
P P 0.1023 0.0942 'International Tables Vol C Tables 4.2.6.8 and 6.1.1.4'

loop_
_geom_angle_atom_site_label_1
_geom_angle_atom_site_label_2
_geom_angle_atom_site_label_3
_geom_angle
_geom_angle_site_symmetry_1
_geom_angle_site_symmetry_3
_geom_angle_publ_flag
C1 P1 C11 104.95(18) . . ?
C1 P1 B1 93.89(18) . . ?
C11 P1 B1 111.61(18) . . ?
C1 P1 Na1 118.91(16) . . ?
C11 P1 Na1 93.11(14) . . ?
B1 P1 Na1 132.49(13) . . ?
C3 B1 C23 113.7(3) . . ?
C3 B1 C17 111.1(3) . . ?
C23 B1 C17 113.0(3) . . ?
C3 B1 P1 98.6(2) . . ?
C23 B1 P1 111.8(3) . . ?
C17 B1 P1 107.7(3) . . ?
O3 Na1 O1 100.6(2) . . ?
O3 Na1 O2 95.5(2) . . ?
O1 Na1 O2 102.8(2) . . ?
O3 Na1 P1 117.1(2) . . ?
O1 Na1 P1 108.04(15) . . ?
O2 Na1 P1 128.75(16) . . ?
C32 O1 C29 112.6(11) . . ?
C32A O1 C29A 94.2(17) . . ?
C32 O1 Na1 116.1(6) . . ?
C29 O1 Na1 127.4(11) . . ?
C32A O1 Na1 133.6(8) . . ?
C29A O1 Na1 132.0(15) . . ?
C10 C1 C2 120.1(4) . . ?
C10 C1 P1 128.0(3) . . ?
C2 C1 P1 111.8(3) . . ?
C36 O2 C33 110.6(6) . . ?
C33A O2 C36A 99(3) . . ?
C36 O2 Na1 124.7(5) . . ?
C33A O2 Na1 132.8(16) . . ?
C33 O2 Na1 124.7(4) . . ?
C36A O2 Na1 126.4(18) . . ?
C1 C2 C3 118.1(3) . . ?
C1 C2 C7 119.0(4) . . ?
C3 C2 C7 122.9(4) . . ?
C4 C3 C2 116.4(4) . . ?
C4 C3 B1 126.3(4) . . ?
C2 C3 B1 117.3(3) . . ?
C37A O3 C40A 107.7(13) . . ?
C37 O3 C40 95.8(11) . . ?
C37A O3 Na1 130.6(9) . . ?
C37 O3 Na1 145.3(8) . . ?
C40A O3 Na1 119.4(8) . . ?
C40 O3 Na1 112.9(7) . . ?
C3 C4 C5 121.9(4) . . ?
C3 C4 H4 119.0 . . ?
C5 C4 H4 119.0 . . ?
C8 C7 C6 123.9(4) . . ?
C8 C7 C2 118.6(4) . . ?
C6 C7 C2 117.4(4) . . ?
C5 C6 C7 120.4(4) . . ?
C5 C6 H6 119.8 . . ?
C7 C6 H6 119.8 . . ?
C6 C5 C4 121.0(4) . . ?
C6 C5 H5 119.5 . . ?
C4 C5 H5 119.5 . . ?
C9 C8 C7 121.3(4) . . ?
C9 C8 H8 119.3 . . ?
C7 C8 H8 119.3 . . ?
C8 C9 C10 120.8(4) . . ?
C8 C9 H9 119.6 . . ?
C10 C9 H9 119.6 . . ?
C1 C10 C9 120.1(4) . . ?
C1 C10 H10 120.0 . . ?
C9 C10 H10 120.0 . . ?
C16 C11 C12 117.8(4) . . ?
C16 C11 P1 125.2(3) . . ?
C12 C11 P1 117.0(3) . . ?
C13 C12 C11 121.1(4) . . ?
C13 C12 H12 119.5 . . ?
C11 C12 H12 119.5 . . ?
C14 C13 C12 120.0(5) . . ?
C14 C13 H13 120.0 . . ?
C12 C13 H13 120.0 . . ?
C13 C14 C15 119.7(5) . . ?
C13 C14 H14 120.1 . . ?
C15 C14 H14 120.1 . . ?
C14 C15 C16 120.2(5) . . ?
C14 C15 H15 119.9 . . ?
C16 C15 H15 119.9 . . ?
C15 C16 C11 121.1(4) . . ?
C15 C16 H16 119.4 . . ?
C11 C16 H16 119.4 . . ?
C18 C17 C22 108.9(3) . . ?
C18 C17 B1 114.0(3) . . ?
C22 C17 B1 115.2(3) . . ?
C18 C17 H17 106.0 . . ?
C22 C17 H17 106.0 . . ?
B1 C17 H17 106.0 . . ?
C17 C18 C19 113.2(4) . . ?
C17 C18 H18A 108.9 . . ?
C19 C18 H18A 108.9 . . ?
C17 C18 H18B 108.9 . . ?
C19 C18 H18B 108.9 . . ?
H18A C18 H18B 107.8 . . ?
C20 C19 C18 111.0(4) . . ?
C20 C19 H19A 109.4 . . ?
C18 C19 H19A 109.4 . . ?
C20 C19 H19B 109.4 . . ?
C18 C19 H19B 109.4 . . ?
H19A C19 H19B 108.0 . . ?
C19 C20 C21 111.2(4) . . ?
C19 C20 H20A 109.4 . . ?
C21 C20 H20A 109.4 . . ?
C19 C20 H20B 109.4 . . ?
C21 C20 H20B 109.4 . . ?
H20A C20 H20B 108.0 . . ?
C20 C21 C22 111.3(4) . . ?
C20 C21 H21A 109.4 . . ?
C22 C21 H21A 109.4 . . ?
C20 C21 H21B 109.4 . . ?
C22 C21 H21B 109.4 . . ?
H21A C21 H21B 108.0 . . ?
C21 C22 C17 112.6(4) . . ?
C21 C22 H22A 109.1 . . ?
C17 C22 H22A 109.1 . . ?
C21 C22 H22B 109.1 . . ?
C17 C22 H22B 109.1 . . ?
H22A C22 H22B 107.8 . . ?
C24 C23 C28 108.0(4) . . ?
C24 C23 B1 114.6(3) . . ?
C28 C23 B1 113.3(4) . . ?
C24 C23 H23 106.8 . . ?
C28 C23 H23 106.8 . . ?
B1 C23 H23 106.8 . . ?
C23 C24 C25 112.2(4) . . ?
C23 C24 H24A 109.2 . . ?
C25 C24 H24A 109.2 . . ?
C23 C24 H24B 109.2 . . ?
C25 C24 H24B 109.2 . . ?
H24A C24 H24B 107.9 . . ?
C26 C25 C24 111.7(5) . . ?
C26 C25 H25A 109.3 . . ?
C24 C25 H25A 109.3 . . ?
C26 C25 H25B 109.3 . . ?
C24 C25 H25B 109.3 . . ?
H25A C25 H25B 107.9 . . ?
C25 C26 C27 111.5(5) . . ?
C25 C26 H26A 109.3 . . ?
C27 C26 H26A 109.3 . . ?
C25 C26 H26B 109.3 . . ?
C27 C26 H26B 109.3 . . ?
H26A C26 H26B 108.0 . . ?
C26 C27 C28 111.6(5) . . ?
C26 C27 H27A 109.3 . . ?
C28 C27 H27A 109.3 . . ?
C26 C27 H27B 109.3 . . ?
C28 C27 H27B 109.3 . . ?
H27A C27 H27B 108.0 . . ?
C27 C28 C23 112.4(5) . . ?
C27 C28 H28A 109.1 . . ?
C23 C28 H28A 109.1 . . ?
C27 C28 H28B 109.1 . . ?
C23 C28 H28B 109.1 . . ?
H28A C28 H28B 107.9 . . ?
O1 C29 C30 101.0(13) . . ?
O1 C29 H29A 111.6 . . ?
C30 C29 H29A 111.6 . . ?
O1 C29 H29B 111.6 . . ?
C30 C29 H29B 111.6 . . ?
H29A C29 H29B 109.4 . . ?
C31 C30 C29 104.5(18) . . ?
C31 C30 H30A 110.9 . . ?
C29 C30 H30A 110.9 . . ?
C31 C30 H30B 110.9 . . ?
C29 C30 H30B 110.9 . . ?
H30A C30 H30B 108.9 . . ?
C30 C31 C32 105.4(14) . . ?
C30 C31 H31A 110.7 . . ?
C32 C31 H31A 110.7 . . ?
C30 C31 H31B 110.7 . . ?
C32 C31 H31B 110.7 . . ?
H31A C31 H31B 108.8 . . ?
O1 C32 C31 102.1(11) . . ?
O1 C32 H32A 111.4 . . ?
C31 C32 H32A 111.4 . . ?
O1 C32 H32B 111.4 . . ?
C31 C32 H32B 111.4 . . ?
H32A C32 H32B 109.2 . . ?
O2 C33 C34 103.1(6) . . ?
O2 C33 H33A 111.1 . . ?
C34 C33 H33A 111.1 . . ?
O2 C33 H33B 111.1 . . ?
C34 C33 H33B 111.1 . . ?
H33A C33 H33B 109.1 . . ?
C35 C34 C33 105.4(7) . . ?
C35 C34 H34A 110.7 . . ?
C33 C34 H34A 110.7 . . ?
C35 C34 H34B 110.7 . . ?
C33 C34 H34B 110.7 . . ?
H34A C34 H34B 108.8 . . ?
C34 C35 C36 105.9(8) . . ?
C34 C35 H35A 110.6 . . ?
C36 C35 H35A 110.6 . . ?
C34 C35 H35B 110.6 . . ?
C36 C35 H35B 110.6 . . ?
H35A C35 H35B 108.7 . . ?
O2 C36 C35 107.7(7) . . ?
O2 C36 H36A 110.2 . . ?
C35 C36 H36A 110.2 . . ?
O2 C36 H36B 110.2 . . ?
C35 C36 H36B 110.2 . . ?
H36A C36 H36B 108.5 . . ?
O3 C37 C38 109.9(15) . . ?
O3 C37 H37A 109.7 . . ?
C38 C37 H37A 109.7 . . ?
O3 C37 H37B 109.7 . . ?
C38 C37 H37B 109.7 . . ?
H37A C37 H37B 108.2 . . ?
C39 C38 C37 103.6(16) . . ?
C39 C38 H38A 111.0 . . ?
C37 C38 H38A 111.0 . . ?
C39 C38 H38B 111.0 . . ?
C37 C38 H38B 111.0 . . ?
H38A C38 H38B 109.0 . . ?
C40 C39 C38 100.9(17) . . ?
C40 C39 H39A 111.6 . . ?
C38 C39 H39A 111.6 . . ?
C40 C39 H39B 111.6 . . ?
C38 C39 H39B 111.6 . . ?
H39A C39 H39B 109.4 . . ?
C39 C40 O3 100.9(14) . . ?
C39 C40 H40A 111.6 . . ?
O3 C40 H40A 111.6 . . ?
C39 C40 H40B 111.6 . . ?
O3 C40 H40B 111.6 . . ?
H40A C40 H40B 109.4 . . ?
C30A C29A O1 110(2) . . ?
C30A C29A H29X 109.6 . . ?
O1 C29A H29X 109.6 . . ?
C30A C29A H29Y 109.6 . . ?
O1 C29A H29Y 109.6 . . ?
H29X C29A H29Y 108.1 . . ?
C31A C30A C29A 106(3) . . ?
C31A C30A H30X 110.5 . . ?
C29A C30A H30X 110.5 . . ?
C31A C30A H30Y 110.5 . . ?
C29A C30A H30Y 110.5 . . ?
H30X C30A H30Y 108.7 . . ?
C30A C31A C32A 105(2) . . ?
C30A C31A H31X 110.8 . . ?
C32A C31A H31X 110.8 . . ?
C30A C31A H31Y 110.8 . . ?
C32A C31A H31Y 110.8 . . ?
H31X C31A H31Y 108.8 . . ?
O1 C32A C31A 115.6(15) . . ?
O1 C32A H32X 108.4 . . ?
C31A C32A H32X 108.4 . . ?
O1 C32A H32Y 108.4 . . ?
C31A C32A H32Y 108.4 . . ?
H32X C32A H32Y 107.4 . . ?
C34A C33A O2 90(3) . . ?
C34A C33A H33X 113.7 . . ?
O2 C33A H33X 113.7 . . ?
C34A C33A H33Y 113.7 . . ?
O2 C33A H33Y 113.7 . . ?
H33X C33A H33Y 110.9 . . ?
C35A C34A C33A 115(4) . . ?
C35A C34A H34X 108.6 . . ?
C33A C34A H34X 108.6 . . ?
C35A C34A H34Y 108.6 . . ?
C33A C34A H34Y 108.6 . . ?
H34X C34A H34Y 107.6 . . ?
C36A C35A C34A 100(4) . . ?
C36A C35A H35X 111.7 . . ?
C34A C35A H35X 111.7 . . ?
C36A C35A H35Y 111.7 . . ?
C34A C35A H35Y 111.7 . . ?
H35X C35A H35Y 109.5 . . ?
C35A C36A O2 101(3) . . ?
C35A C36A H36X 111.5 . . ?
O2 C36A H36X 111.5 . . ?
C35A C36A H36Y 111.5 . . ?
O2 C36A H36Y 111.5 . . ?
H36X C36A H36Y 109.3 . . ?
O3 C37A C38A 102.0(17) . . ?
O3 C37A H37X 111.4 . . ?
C38A C37A H37X 111.4 . . ?
O3 C37A H37Y 111.4 . . ?
C38A C37A H37Y 111.4 . . ?
H37X C37A H37Y 109.2 . . ?
C37A C38A C39A 103(2) . . ?
C37A C38A H38X 111.1 . . ?
C39A C38A H38X 111.1 . . ?
C37A C38A H38Y 111.1 . . ?
C39A C38A H38Y 111.1 . . ?
H38X C38A H38Y 109.0 . . ?
C40A C39A C38A 109.2(19) . . ?
C40A C39A H39X 109.8 . . ?
C38A C39A H39X 109.8 . . ?
C40A C39A H39Y 109.8 . . ?
C38A C39A H39Y 109.8 . . ?
H39X C39A H39Y 108.3 . . ?
C39A C40A O3 104.7(16) . . ?
C39A C40A H40X 110.8 . . ?
O3 C40A H40X 110.8 . . ?
C39A C40A H40Y 110.8 . . ?
O3 C40A H40Y 110.8 . . ?
H40X C40A H40Y 108.9 . . ?

loop_
_geom_bond_atom_site_label_1
_geom_bond_atom_site_label_2
_geom_bond_distance
_geom_bond_site_symmetry_2
_geom_bond_publ_flag
P1 C1 1.825(4) . ?
P1 C11 1.835(4) . ?
P1 B1 2.060(4) . ?
P1 Na1 2.864(2) . ?
B1 C3 1.622(5) . ?
B1 C23 1.637(6) . ?
B1 C17 1.638(5) . ?
Na1 O3 2.232(5) . ?
Na1 O1 2.273(5) . ?
Na1 O2 2.277(5) . ?
O1 C32 1.419(11) . ?
O1 C29 1.436(16) . ?
O1 C32A 1.465(16) . ?
O1 C29A 1.57(2) . ?
C1 C10 1.380(6) . ?
C1 C2 1.421(6) . ?
O2 C36 1.371(10) . ?
O2 C33A 1.46(2) . ?
O2 C33 1.480(9) . ?
O2 C36A 1.56(3) . ?
C2 C3 1.424(6) . ?
C2 C7 1.432(5) . ?
C3 C4 1.383(6) . ?
O3 C37A 1.396(17) . ?
O3 C37 1.428(15) . ?
O3 C40A 1.444(19) . ?
O3 C40 1.590(18) . ?
C4 C5 1.418(7) . ?
C4 H4 0.9500 . ?
C7 C8 1.403(7) . ?
C7 C6 1.412(7) . ?
C6 C5 1.371(8) . ?
C6 H6 0.9500 . ?
C5 H5 0.9500 . ?
C8 C9 1.358(7) . ?
C8 H8 0.9500 . ?
C9 C10 1.406(7) . ?
C9 H9 0.9500 . ?
C10 H10 0.9500 . ?
C11 C16 1.388(6) . ?
C11 C12 1.395(6) . ?
C12 C13 1.391(7) . ?
C12 H12 0.9500 . ?
C13 C14 1.374(8) . ?
C13 H13 0.9500 . ?
C14 C15 1.383(7) . ?
C14 H14 0.9500 . ?
C15 C16 1.384(6) . ?
C15 H15 0.9500 . ?
C16 H16 0.9500 . ?
C17 C18 1.529(6) . ?
C17 C22 1.538(6) . ?
C17 H17 1.0000 . ?
C18 C19 1.532(6) . ?
C18 H18A 0.9900 . ?
C18 H18B 0.9900 . ?
C19 C20 1.514(8) . ?
C19 H19A 0.9900 . ?
C19 H19B 0.9900 . ?
C20 C21 1.524(8) . ?
C20 H20A 0.9900 . ?
C20 H20B 0.9900 . ?
C21 C22 1.529(6) . ?
C21 H21A 0.9900 . ?
C21 H21B 0.9900 . ?
C22 H22A 0.9900 . ?
C22 H22B 0.9900 . ?
C23 C24 1.527(6) . ?
C23 C28 1.532(6) . ?
C23 H23 1.0000 . ?
C24 C25 1.533(7) . ?
C24 H24A 0.9900 . ?
C24 H24B 0.9900 . ?
C25 C26 1.498(10) . ?
C25 H25A 0.9900 . ?
C25 H25B 0.9900 . ?
C26 C27 1.512(10) . ?
C26 H26A 0.9900 . ?
C26 H26B 0.9900 . ?
C27 C28 1.530(7) . ?
C27 H27A 0.9900 . ?
C27 H27B 0.9900 . ?
C28 H28A 0.9900 . ?
C28 H28B 0.9900 . ?
C29 C30 1.456(18) . ?
C29 H29A 0.9900 . ?
C29 H29B 0.9900 . ?
C30 C31 1.436(18) . ?
C30 H30A 0.9900 . ?
C30 H30B 0.9900 . ?
C31 C32 1.487(17) . ?
C31 H31A 0.9900 . ?
C31 H31B 0.9900 . ?
C32 H32A 0.9900 . ?
C32 H32B 0.9900 . ?
C33 C34 1.509(11) . ?
C33 H33A 0.9900 . ?
C33 H33B 0.9900 . ?
C34 C35 1.443(11) . ?
C34 H34A 0.9900 . ?
C34 H34B 0.9900 . ?
C35 C36 1.460(12) . ?
C35 H35A 0.9900 . ?
C35 H35B 0.9900 . ?
C36 H36A 0.9900 . ?
C36 H36B 0.9900 . ?
C37 C38 1.46(2) . ?
C37 H37A 0.9900 . ?
C37 H37B 0.9900 . ?
C38 C39 1.46(2) . ?
C38 H38A 0.9900 . ?
C38 H38B 0.9900 . ?
C39 C40 1.388(18) . ?
C39 H39A 0.9900 . ?
C39 H39B 0.9900 . ?
C40 H40A 0.9900 . ?
C40 H40B 0.9900 . ?
C29A C30A 1.46(2) . ?
C29A H29X 0.9900 . ?
C29A H29Y 0.9900 . ?
C30A C31A 1.42(2) . ?
C30A H30X 0.9900 . ?
C30A H30Y 0.9900 . ?
C31A C32A 1.48(2) . ?
C31A H31X 0.9900 . ?
C31A H31Y 0.9900 . ?
C32A H32X 0.9900 . ?
C32A H32Y 0.9900 . ?
C33A C34A 1.43(3) . ?
C33A H33X 0.9900 . ?
C33A H33Y 0.9900 . ?
C34A C35A 1.42(3) . ?
C34A H34X 0.9900 . ?
C34A H34Y 0.9900 . ?
C35A C36A 1.42(3) . ?
C35A H35X 0.9900 . ?
C35A H35Y 0.9900 . ?
C36A H36X 0.9900 . ?
C36A H36Y 0.9900 . ?
C37A C38A 1.43(2) . ?
C37A H37X 0.9900 . ?
C37A H37Y 0.9900 . ?
C38A C39A 1.44(2) . ?
C38A H38X 0.9900 . ?
C38A H38Y 0.9900 . ?
C39A C40A 1.356(18) . ?
C39A H39X 0.9900 . ?
C39A H39Y 0.9900 . ?
C40A H40X 0.9900 . ?
C40A H40Y 0.9900 . ?
